data_7231694
loop_
_publ_author_name
'He, Xiaohui'
'Tu, Guangshui'
'Zhang, Feng'
'Huang, Shengmei'
'Cheng, Changwen'
'Zhu, Chuanyi'
'Duan, Yapeng'
'Wang, Suli'
'Chen, Defu'

_publ_section_title
;
 Bis-(salicylaldehyde-benzhydrylimino)nickel complexes with different
 electron groups: crystal structure and their catalytic properties toward
 (co)polymerization of norbornene and 1-hexene
;
_journal_issue 63
_journal_name_full 'RSC Advances'
_journal_page_first 36298
_journal_paper_doi 10.1039/C8RA06561F
_journal_volume 8
_journal_year 2018
_chemical_formula_sum 'C40 H32 N2 Ni O2'
_chemical_formula_weight 631.39
_chemical_name_systematic
; 
 ? 
;
_space_group_IT_number 14
_symmetry_cell_setting monoclinic
_symmetry_space_group_name_Hall '-P 2yn'
_symmetry_space_group_name_H-M 'P 1 21/n 1'
_atom_sites_solution_hydrogens geom
_atom_sites_solution_primary direct
_atom_sites_solution_secondary difmap
_audit_creation_method SHELXL-97
_audit_update_record
;
2017-11-22 deposited with the CCDC.
2018-10-19 downloaded from the CCDC.
;
_cell_angle_alpha 90.00
_cell_angle_beta 110.601(5)
_cell_angle_gamma 90.00
_cell_formula_units_Z 4
_cell_length_a 17.482(8)
_cell_length_b 10.366(5)
_cell_length_c 18.537(8)
_cell_measurement_reflns_used 6425
_cell_measurement_temperature 296(2)
_cell_measurement_theta_max 26.63
_cell_measurement_theta_min 2.35
_cell_volume 3144(2)
_computing_cell_refinement 'Bruker APEX2'
_computing_data_collection 'Bruker APEX2'
_computing_data_reduction 'Bruker APEX2'
_computing_molecular_graphics 'Bruker SHELXTL'
_computing_publication_material 'Bruker SHELXTL'
_computing_structure_refinement 'SHELXL-97 (Sheldrick, 1997)'
_computing_structure_solution 'SHELXS-97 (Sheldrick, 1990)'
_diffrn_ambient_temperature 296(2)
_diffrn_measured_fraction_theta_full 0.976
_diffrn_measured_fraction_theta_max 0.976
_diffrn_measurement_device_type 'Bruker APEX-II CCD'
_diffrn_measurement_method '\f and \w scans'
_diffrn_radiation_monochromator graphite
_diffrn_radiation_source 'fine-focus sealed tube'
_diffrn_radiation_type MoK\a
_diffrn_radiation_wavelength 0.71073
_diffrn_reflns_av_R_equivalents 0.0319
_diffrn_reflns_av_sigmaI/netI 0.0410
_diffrn_reflns_limit_h_max 21
_diffrn_reflns_limit_h_min -20
_diffrn_reflns_limit_k_max 12
_diffrn_reflns_limit_k_min -12
_diffrn_reflns_limit_l_max 23
_diffrn_reflns_limit_l_min -23
_diffrn_reflns_number 18086
_diffrn_reflns_theta_full 26.63
_diffrn_reflns_theta_max 26.63
_diffrn_reflns_theta_min 2.35
_exptl_absorpt_coefficient_mu 0.656
_exptl_absorpt_correction_type none
_exptl_crystal_colour Green
_exptl_crystal_density_diffrn 1.334
_exptl_crystal_density_method 'not measured'
_exptl_crystal_description Block
_exptl_crystal_F_000 1320
_exptl_crystal_size_max 0.8
_exptl_crystal_size_mid 0.3
_exptl_crystal_size_min 0.3
_refine_diff_density_max 0.509
_refine_diff_density_min -1.087
_refine_diff_density_rms 0.075
_refine_ls_extinction_method none
_refine_ls_goodness_of_fit_ref 1.098
_refine_ls_hydrogen_treatment mixed
_refine_ls_matrix_type full
_refine_ls_number_parameters 412
_refine_ls_number_reflns 6425
_refine_ls_number_restraints 0
_refine_ls_restrained_S_all 1.098
_refine_ls_R_factor_all 0.0912
_refine_ls_R_factor_gt 0.0601
_refine_ls_shift/su_max 0.000
_refine_ls_shift/su_mean 0.000
_refine_ls_structure_factor_coef Fsqd
_refine_ls_weighting_details 'calc w=1/[\s^2^(Fo^2^)+(0.0521P)^2^+7.1764P] where P=(Fo^2^+2Fc^2^)/3'
_refine_ls_weighting_scheme calc
_refine_ls_wR_factor_gt 0.1583
_refine_ls_wR_factor_ref 0.1784
_reflns_number_gt 4498
_reflns_number_total 6425
_reflns_threshold_expression >2sigma(I)
_cod_data_source_file c8ra06561f2.cif
_cod_data_source_block 1
_cod_original_sg_symbol_H-M P2(1)/n
_cod_database_code 7231694

loop_
_symmetry_equiv_pos_as_xyz
'x, y, z'
'-x+1/2, y+1/2, -z+1/2'
'-x, -y, -z'
'x-1/2, -y-1/2, z-1/2'

loop_
_atom_site_label
_atom_site_type_symbol
_atom_site_fract_x
_atom_site_fract_y
_atom_site_fract_z
_atom_site_U_iso_or_equiv
_atom_site_adp_type
_atom_site_occupancy
_atom_site_symmetry_multiplicity
_atom_site_calc_flag
_atom_site_refinement_flags
C1 C 0.6972(3) 0.1737(5) 0.8658(2) 0.0463(11) Uani 1 1 d .
C2 C 0.3811(3) 0.0618(5) 0.8741(3) 0.0486(11) Uani 1 1 d .
C3 C 0.6603(3) -0.0475(4) 0.8347(2) 0.0421(10) Uani 1 1 d .
H3A H 0.6371 -0.1073 0.8626 0.050 Uiso 1 1 calc R
C4 C 0.3841(3) 0.2718(4) 0.8208(3) 0.0475(11) Uani 1 1 d .
H4A H 0.4192 0.3398 0.8521 0.057 Uiso 1 1 calc R
C5 C 0.6100(3) 0.3612(4) 0.8659(2) 0.0437(10) Uani 1 1 d .
C6 C 0.6879(3) 0.3084(4) 0.8779(2) 0.0433(10) Uani 1 1 d .
C7 C 0.7560(3) 0.3895(5) 0.8966(3) 0.0554(12) Uani 1 1 d .
H7A H 0.8070 0.3539 0.9039 0.066 Uiso 1 1 calc R
C8 C 0.7495(3) 0.5206(5) 0.9045(3) 0.0632(14) Uani 1 1 d .
H8A H 0.7952 0.5739 0.9169 0.076 Uiso 1 1 calc R
C9 C 0.6730(4) 0.5704(5) 0.8932(3) 0.0631(13) Uani 1 1 d .
H9A H 0.6678 0.6587 0.8994 0.076 Uiso 1 1 calc R
C10 C 0.6048(3) 0.4956(5) 0.8734(3) 0.0588(13) Uani 1 1 d .
H10A H 0.5542 0.5337 0.8648 0.071 Uiso 1 1 calc R
C11 C 0.5824(3) 0.0249(6) 0.6960(3) 0.0625(13) Uani 1 1 d .
H11A H 0.5889 0.1106 0.7117 0.075 Uiso 1 1 calc R
C12 C 0.6139(3) -0.0713(4) 0.7493(2) 0.0440(10) Uani 1 1 d .
C13 C 0.6022(3) -0.1976(5) 0.7231(3) 0.0607(13) Uani 1 1 d .
H13A H 0.6226 -0.2644 0.7581 0.073 Uiso 1 1 calc R
C14 C 0.5613(3) -0.2270(6) 0.6468(3) 0.0703(15) Uani 1 1 d .
H14A H 0.5546 -0.3125 0.6306 0.084 Uiso 1 1 calc R
C15 C 0.5306(3) -0.1294(7) 0.5947(3) 0.0710(16) Uani 1 1 d .
H15A H 0.5027 -0.1482 0.5430 0.085 Uiso 1 1 calc R
C16 C 0.5411(4) -0.0044(6) 0.6193(3) 0.0714(16) Uani 1 1 d .
H16A H 0.5202 0.0619 0.5841 0.086 Uiso 1 1 calc R
C17 C 0.7508(3) -0.0785(4) 0.8605(2) 0.0461(10) Uani 1 1 d .
C18 C 0.7908(3) -0.1124(5) 0.9367(3) 0.0556(12) Uani 1 1 d .
H18A H 0.7617 -0.1168 0.9700 0.067 Uiso 1 1 calc R
C19 C 0.8728(3) -0.1395(6) 0.9639(3) 0.0707(16) Uani 1 1 d .
H19A H 0.8986 -0.1623 1.0153 0.085 Uiso 1 1 calc R
C20 C 0.9167(3) -0.1332(6) 0.9158(4) 0.0758(17) Uani 1 1 d .
H20A H 0.9723 -0.1516 0.9344 0.091 Uiso 1 1 calc R
C21 C 0.8782(3) -0.0996(5) 0.8400(3) 0.0681(15) Uani 1 1 d .
H21A H 0.9078 -0.0951 0.8071 0.082 Uiso 1 1 calc R
C22 C 0.7954(3) -0.0724(5) 0.8123(3) 0.0585(13) Uani 1 1 d .
H22A H 0.7697 -0.0498 0.7608 0.070 Uiso 1 1 calc R
C23 C 0.4059(3) -0.0637(4) 0.9053(2) 0.0438(10) Uani 1 1 d .
C24 C 0.3508(3) -0.1407(5) 0.9259(3) 0.0562(12) Uani 1 1 d .
H24A H 0.2997 -0.1075 0.9207 0.067 Uiso 1 1 calc R
C25 C 0.3702(3) -0.2627(5) 0.9533(3) 0.0627(14) Uani 1 1 d .
H25A H 0.3327 -0.3129 0.9661 0.075 Uiso 1 1 calc R
C26 C 0.4463(3) -0.3103(5) 0.9618(3) 0.0639(14) Uani 1 1 d .
H26A H 0.4604 -0.3932 0.9811 0.077 Uiso 1 1 calc R
C27 C 0.5015(3) -0.2387(5) 0.9426(3) 0.0576(12) Uani 1 1 d .
H27A H 0.5526 -0.2735 0.9492 0.069 Uiso 1 1 calc R
C28 C 0.4829(3) -0.1134(4) 0.9129(2) 0.0442(10) Uani 1 1 d .
C29 C 0.2996(3) 0.2920(5) 0.8253(3) 0.0505(11) Uani 1 1 d .
C30 C 0.2923(4) 0.3550(6) 0.8883(3) 0.0696(15) Uani 1 1 d .
H30A H 0.3389 0.3847 0.9272 0.084 Uiso 1 1 calc R
C31 C 0.2165(5) 0.3742(7) 0.8941(4) 0.092(2) Uani 1 1 d .
H31A H 0.2125 0.4151 0.9372 0.111 Uiso 1 1 calc R
C32 C 0.1479(4) 0.3338(7) 0.8370(4) 0.086(2) Uani 1 1 d .
H32A H 0.0970 0.3481 0.8409 0.103 Uiso 1 1 calc R
C33 C 0.1535(3) 0.2723(6) 0.7742(3) 0.0711(16) Uani 1 1 d .
H33A H 0.1063 0.2447 0.7352 0.085 Uiso 1 1 calc R
C34 C 0.2289(3) 0.2509(5) 0.7683(3) 0.0604(13) Uani 1 1 d .
H34A H 0.2322 0.2082 0.7254 0.072 Uiso 1 1 calc R
C35 C 0.3823(3) 0.2912(5) 0.7388(3) 0.0499(11) Uani 1 1 d .
C36 C 0.3749(3) 0.1930(6) 0.6882(3) 0.0639(14) Uani 1 1 d .
H36A H 0.3739 0.1082 0.7041 0.077 Uiso 1 1 calc R
C37 C 0.3686(4) 0.2186(7) 0.6123(3) 0.0779(17) Uani 1 1 d .
H37A H 0.3634 0.1505 0.5782 0.094 Uiso 1 1 calc R
C38 C 0.3785(4) 0.4415(7) 0.6394(4) 0.0837(19) Uani 1 1 d .
H38A H 0.3804 0.5260 0.6233 0.100 Uiso 1 1 calc R
C39 C 0.3839(3) 0.4177(5) 0.7134(3) 0.0674(14) Uani 1 1 d .
H39A H 0.3887 0.4862 0.7472 0.081 Uiso 1 1 calc R
C40 C 0.3700(4) 0.3408(8) 0.5879(4) 0.083(2) Uani 1 1 d .
H40A H 0.3653 0.3573 0.5372 0.100 Uiso 1 1 calc R
N1 N 0.6421(2) 0.0862(3) 0.85620(19) 0.0424(8) Uani 1 1 d .
N2 N 0.4237(2) 0.1454(4) 0.85317(19) 0.0438(8) Uani 1 1 d .
Ni1 Ni 0.53583(3) 0.11808(6) 0.86208(3) 0.04339(18) Uani 1 1 d .
O1 O 0.54398(19) 0.2905(3) 0.8475(2) 0.0601(9) Uani 1 1 d .
O2 O 0.53664(19) -0.0484(3) 0.8928(2) 0.0557(8) Uani 1 1 d .
H2 H 0.329(3) 0.077(5) 0.870(3) 0.067 Uiso 1 1 d .
H1 H 0.750(3) 0.157(5) 0.866(3) 0.067 Uiso 1 1 d .

loop_
_atom_site_aniso_label
_atom_site_aniso_U_11
_atom_site_aniso_U_22
_atom_site_aniso_U_33
_atom_site_aniso_U_23
_atom_site_aniso_U_13
_atom_site_aniso_U_12
C1 0.044(2) 0.051(3) 0.048(2) -0.002(2) 0.020(2) -0.001(2)
C2 0.041(2) 0.056(3) 0.051(2) 0.003(2) 0.018(2) 0.006(2)
C3 0.048(2) 0.037(2) 0.044(2) -0.0007(18) 0.0187(19) 0.0027(19)
C4 0.045(2) 0.040(3) 0.053(2) 0.003(2) 0.013(2) 0.010(2)
C5 0.055(3) 0.030(2) 0.044(2) 0.0012(18) 0.0161(19) 0.001(2)
C6 0.052(3) 0.041(3) 0.041(2) 0.0008(19) 0.0212(19) 0.001(2)
C7 0.056(3) 0.058(3) 0.059(3) -0.007(2) 0.028(2) -0.006(2)
C8 0.071(3) 0.056(3) 0.070(3) -0.015(3) 0.033(3) -0.020(3)
C9 0.080(4) 0.046(3) 0.067(3) -0.001(3) 0.031(3) -0.004(3)
C10 0.059(3) 0.049(3) 0.068(3) 0.004(2) 0.021(2) 0.003(2)
C11 0.071(3) 0.064(3) 0.050(3) 0.001(2) 0.019(2) 0.004(3)
C12 0.042(2) 0.043(3) 0.048(2) -0.002(2) 0.0167(19) -0.0004(19)
C13 0.065(3) 0.055(3) 0.057(3) -0.001(2) 0.014(2) -0.004(3)
C14 0.071(4) 0.072(4) 0.065(3) -0.019(3) 0.020(3) -0.018(3)
C15 0.063(3) 0.100(5) 0.046(3) -0.013(3) 0.015(2) -0.019(3)
C16 0.081(4) 0.078(4) 0.049(3) 0.014(3) 0.016(3) 0.007(3)
C17 0.047(2) 0.045(3) 0.046(2) -0.003(2) 0.0171(19) 0.004(2)
C18 0.062(3) 0.055(3) 0.049(2) -0.001(2) 0.019(2) 0.013(2)
C19 0.065(3) 0.078(4) 0.057(3) -0.001(3) 0.006(3) 0.024(3)
C20 0.047(3) 0.086(5) 0.087(4) -0.011(3) 0.013(3) 0.013(3)
C21 0.063(3) 0.070(4) 0.082(4) -0.007(3) 0.038(3) 0.009(3)
C22 0.055(3) 0.073(4) 0.050(3) -0.002(2) 0.021(2) 0.009(3)
C23 0.046(2) 0.043(3) 0.041(2) -0.0003(19) 0.0134(18) 0.003(2)
C24 0.049(3) 0.064(3) 0.060(3) 0.011(3) 0.025(2) 0.003(2)
C25 0.067(3) 0.061(4) 0.064(3) 0.017(3) 0.028(3) -0.007(3)
C26 0.070(3) 0.053(3) 0.070(3) 0.017(3) 0.027(3) 0.003(3)
C27 0.054(3) 0.054(3) 0.068(3) 0.008(3) 0.026(2) 0.010(2)
C28 0.047(2) 0.042(3) 0.043(2) 0.005(2) 0.0160(18) 0.001(2)
C29 0.050(3) 0.054(3) 0.048(2) 0.006(2) 0.019(2) 0.015(2)
C30 0.072(4) 0.070(4) 0.064(3) -0.005(3) 0.021(3) 0.016(3)
C31 0.105(5) 0.103(6) 0.086(4) -0.003(4) 0.054(4) 0.036(4)
C32 0.070(4) 0.096(5) 0.107(5) 0.027(4) 0.051(4) 0.030(4)
C33 0.052(3) 0.076(4) 0.080(4) 0.026(3) 0.017(3) 0.008(3)
C34 0.053(3) 0.072(4) 0.055(3) 0.004(3) 0.017(2) 0.004(3)
C35 0.040(2) 0.055(3) 0.055(3) 0.010(2) 0.018(2) 0.006(2)
C36 0.071(3) 0.067(4) 0.055(3) 0.007(3) 0.025(3) 0.014(3)
C37 0.082(4) 0.094(5) 0.064(3) 0.006(3) 0.034(3) 0.021(4)
C38 0.076(4) 0.086(5) 0.089(4) 0.039(4) 0.029(3) 0.003(3)
C39 0.068(3) 0.054(3) 0.076(4) 0.013(3) 0.021(3) 0.003(3)
C40 0.064(4) 0.124(6) 0.068(4) 0.037(4) 0.032(3) 0.018(4)
N1 0.044(2) 0.041(2) 0.0422(18) -0.0013(16) 0.0151(15) 0.0045(16)
N2 0.0425(19) 0.045(2) 0.0425(18) 0.0009(16) 0.0129(15) 0.0078(16)
Ni1 0.0405(3) 0.0422(3) 0.0468(3) 0.0009(3) 0.0145(2) 0.0028(3)
O1 0.0461(18) 0.047(2) 0.080(2) 0.0015(17) 0.0134(16) 0.0028(15)
O2 0.0529(19) 0.0377(18) 0.085(2) 0.0053(16) 0.0349(17) 0.0039(14)

loop_
_atom_type_symbol
_atom_type_description
_atom_type_scat_dispersion_real
_atom_type_scat_dispersion_imag
_atom_type_scat_source
C C 0.0033 0.0016 'International Tables Vol C Tables 4.2.6.8 and 6.1.1.4'
H H 0.0000 0.0000 'International Tables Vol C Tables 4.2.6.8 and 6.1.1.4'
N N 0.0061 0.0033 'International Tables Vol C Tables 4.2.6.8 and 6.1.1.4'
O O 0.0106 0.0060 'International Tables Vol C Tables 4.2.6.8 and 6.1.1.4'
Ni Ni 0.3393 1.1124 'International Tables Vol C Tables 4.2.6.8 and 6.1.1.4'

loop_
_geom_angle_atom_site_label_1
_geom_angle_atom_site_label_2
_geom_angle_atom_site_label_3
_geom_angle
N1 C1 C6 125.9(4)
N1 C1 H1 124(3)
C6 C1 H1 110(3)
N2 C2 C23 127.5(4)
N2 C2 H2 122(3)
C23 C2 H2 111(3)
N1 C3 C17 113.9(3)
N1 C3 C12 109.8(3)
C17 C3 C12 114.1(3)
N1 C3 H3A 106.1
C17 C3 H3A 106.1
C12 C3 H3A 106.1
N2 C4 C35 111.0(4)
N2 C4 C29 114.6(4)
C35 C4 C29 111.0(3)
N2 C4 H4A 106.6
C35 C4 H4A 106.6
C29 C4 H4A 106.6
O1 C5 C10 119.9(4)
O1 C5 C6 122.6(4)
C10 C5 C6 117.5(4)
C7 C6 C5 119.8(4)
C7 C6 C1 119.4(4)
C5 C6 C1 120.7(4)
C8 C7 C6 121.7(5)
C8 C7 H7A 119.2
C6 C7 H7A 119.2
C7 C8 C9 117.7(5)
C7 C8 H8A 121.1
C9 C8 H8A 121.1
C10 C9 C8 122.6(5)
C10 C9 H9A 118.7
C8 C9 H9A 118.7
C9 C10 C5 120.7(5)
C9 C10 H10A 119.6
C5 C10 H10A 119.6
C12 C11 C16 120.8(5)
C12 C11 H11A 119.6
C16 C11 H11A 119.6
C11 C12 C13 117.5(4)
C11 C12 C3 124.2(4)
C13 C12 C3 118.3(4)
C14 C13 C12 121.8(5)
C14 C13 H13A 119.1
C12 C13 H13A 119.1
C15 C14 C13 119.6(5)
C15 C14 H14A 120.2
C13 C14 H14A 120.2
C16 C15 C14 119.5(5)
C16 C15 H15A 120.3
C14 C15 H15A 120.3
C15 C16 C11 120.8(5)
C15 C16 H16A 119.6
C11 C16 H16A 119.6
C22 C17 C18 118.4(4)
C22 C17 C3 123.4(4)
C18 C17 C3 118.2(4)
C19 C18 C17 121.1(5)
C19 C18 H18A 119.4
C17 C18 H18A 119.4
C20 C19 C18 120.3(5)
C20 C19 H19A 119.9
C18 C19 H19A 119.9
C19 C20 C21 119.6(5)
C19 C20 H20A 120.2
C21 C20 H20A 120.2
C20 C21 C22 120.3(5)
C20 C21 H21A 119.9
C22 C21 H21A 119.9
C17 C22 C21 120.4(5)
C17 C22 H22A 119.8
C21 C22 H22A 119.8
C28 C23 C24 119.4(4)
C28 C23 C2 121.3(4)
C24 C23 C2 119.2(4)
C25 C24 C23 121.7(5)
C25 C24 H24A 119.2
C23 C24 H24A 119.2
C24 C25 C26 118.7(5)
C24 C25 H25A 120.6
C26 C25 H25A 120.6
C27 C26 C25 121.4(5)
C27 C26 H26A 119.3
C25 C26 H26A 119.3
C26 C27 C28 121.3(5)
C26 C27 H27A 119.3
C28 C27 H27A 119.3
O2 C28 C23 122.8(4)
O2 C28 C27 119.7(4)
C23 C28 C27 117.5(4)
C34 C29 C30 117.9(5)
C34 C29 C4 122.6(4)
C30 C29 C4 119.5(4)
C31 C30 C29 120.7(6)
C31 C30 H30A 119.7
C29 C30 H30A 119.7
C32 C31 C30 120.3(6)
C32 C31 H31A 119.8
C30 C31 H31A 119.8
C31 C32 C33 120.2(6)
C31 C32 H32A 119.9
C33 C32 H32A 119.9
C32 C33 C34 120.1(6)
C32 C33 H33A 120.0
C34 C33 H33A 120.0
C33 C34 C29 120.9(5)
C33 C34 H34A 119.5
C29 C34 H34A 119.5
C36 C35 C39 118.6(5)
C36 C35 C4 123.6(4)
C39 C35 C4 117.7(5)
C35 C36 C37 120.5(6)
C35 C36 H36A 119.8
C37 C36 H36A 119.8
C40 C37 C36 120.8(6)
C40 C37 H37A 119.6
C36 C37 H37A 119.6
C39 C38 C40 120.6(6)
C39 C38 H38A 119.7
C40 C38 H38A 119.7
C38 C39 C35 120.4(6)
C38 C39 H39A 119.8
C35 C39 H39A 119.8
C37 C40 C38 119.1(6)
C37 C40 H40A 120.5
C38 C40 H40A 120.5
C1 N1 C3 117.8(4)
C1 N1 Ni1 124.1(3)
C3 N1 Ni1 118.0(3)
C2 N2 C4 118.2(4)
C2 N2 Ni1 123.6(3)
C4 N2 Ni1 118.2(3)
O2 Ni1 O1 170.83(16)
O2 Ni1 N1 87.33(15)
O1 Ni1 N1 91.86(15)
O2 Ni1 N2 93.55(15)
O1 Ni1 N2 88.48(15)
N1 Ni1 N2 172.24(14)
C5 O1 Ni1 128.3(3)
C28 O2 Ni1 130.5(3)

loop_
_geom_bond_atom_site_label_1
_geom_bond_atom_site_label_2
_geom_bond_distance
C1 N1 1.289(6)
C1 C6 1.432(6)
C1 H1 0.94(5)
C2 N2 1.288(6)
C2 C23 1.429(6)
C2 H2 0.91(5)
C3 N1 1.507(5)
C3 C17 1.517(6)
C3 C12 1.525(6)
C3 H3A 0.9800
C4 N2 1.505(5)
C4 C35 1.522(6)
C4 C29 1.523(6)
C4 H4A 0.9800
C5 O1 1.307(5)
C5 C10 1.406(6)
C5 C6 1.410(6)
C6 C7 1.398(6)
C7 C8 1.376(7)
C7 H7A 0.9300
C8 C9 1.380(7)
C8 H8A 0.9300
C9 C10 1.360(7)
C9 H9A 0.9300
C10 H10A 0.9300
C11 C12 1.374(7)
C11 C16 1.383(7)
C11 H11A 0.9300
C12 C13 1.387(7)
C13 C14 1.376(7)
C13 H13A 0.9300
C14 C15 1.371(8)
C14 H14A 0.9300
C15 C16 1.364(8)
C15 H15A 0.9300
C16 H16A 0.9300
C17 C22 1.380(6)
C17 C18 1.383(6)
C18 C19 1.370(7)
C18 H18A 0.9300
C19 C20 1.367(8)
C19 H19A 0.9300
C20 C21 1.373(8)
C20 H20A 0.9300
C21 C22 1.384(7)
C21 H21A 0.9300
C22 H22A 0.9300
C23 C28 1.401(6)
C23 C24 1.404(6)
C24 C25 1.360(7)
C24 H24A 0.9300
C25 C26 1.376(7)
C25 H25A 0.9300
C26 C27 1.360(7)
C26 H26A 0.9300
C27 C28 1.403(6)
C27 H27A 0.9300
C28 O2 1.313(5)
C29 C34 1.381(7)
C29 C30 1.383(7)
C30 C31 1.380(8)
C30 H30A 0.9300
C31 C32 1.357(9)
C31 H31A 0.9300
C32 C33 1.360(9)
C32 H32A 0.9300
C33 C34 1.379(7)
C33 H33A 0.9300
C34 H34A 0.9300
C35 C36 1.360(7)
C35 C39 1.397(7)
C36 C37 1.397(7)
C36 H36A 0.9300
C37 C40 1.348(9)
C37 H37A 0.9300
C38 C39 1.364(8)
C38 C40 1.387(9)
C38 H38A 0.9300
C39 H39A 0.9300
C40 H40A 0.9300
N1 Ni1 1.927(4)
N2 Ni1 1.930(4)
Ni1 O2 1.816(3)
Ni1 O1 1.821(4)
